data_7013614
loop_
_publ_author_name
'Iino, Atsushi'
'Suzuki, Takayoshi'
'Kaizaki, Sumio'

_publ_section_title
;
 Syntheses, structures, magnetic and spectroscopic properties of
 bis(pentane-2,4-dionato)chromium(iii) complexes incorporating 3- or
 4-pyridyl-substituted nitronyl and imino nitroxides
;
_journal_issue 24
_journal_name_full 'Dalton Transactions'
_journal_page_first 4604
_journal_paper_doi 10.1039/b310571g
_journal_year 2003
_chemical_formula_moiety 'C34 H46 Cr N6 O6 1+, F6 P -1, C2 H3 N'
_chemical_formula_sum 'C36 H49 Cr F6 N7 O6 P'
_chemical_formula_weight 872.79
_chemical_name_common
;
trans-bis(pentane-2,4-dionato)bis(4,4,5,5-tetramethyl-2-(4-
pyridyl)imidazolin-1-oxyl)chromium(iii) Hexafluorophosphate
Acetonitrile Solvate
;
_chemical_name_systematic
;
trans-bis(pentane-2,4-dionato)bis(4,4,5,5-tetramethyl-2-(4-pyridyl)imidazolin-
1-oxyl)chromium(III) Hexafluorophosphate Acetonitrile Solvate
;
_space_group_IT_number 2
_symmetry_cell_setting triclinic
_symmetry_space_group_name_Hall '-P 1'
_symmetry_space_group_name_H-M 'P -1'
_atom_sites_solution_hydrogens geom
_atom_sites_solution_primary direct
_atom_sites_solution_secondary difmap
_audit_creation_method SHELXL-97
_cell_angle_alpha 86.199(10)
_cell_angle_beta 80.831(11)
_cell_angle_gamma 80.867(10)
_cell_formula_units_Z 1
_cell_length_a 8.7854(12)
_cell_length_b 11.1346(13)
_cell_length_c 12.0711(15)
_cell_measurement_reflns_used 25
_cell_measurement_temperature 296(2)
_cell_measurement_theta_max 15.0
_cell_measurement_theta_min 14.6
_cell_volume 1149.9(3)
_computing_cell_refinement 'MSC/AFC Diffractometer Control'
_computing_data_collection 'MSC/AFC Diffractometer Control'
_computing_data_reduction 'teXsan Ver. 1.11'
_computing_molecular_graphics ORTEP
_computing_publication_material SHELXL-97
_computing_structure_refinement 'SHELXL-97 (Sheldrick, 1997)'
_computing_structure_solution 'SHELXS-97 (Sheldrick, 1997)'
_diffrn_ambient_temperature 296(2)
_diffrn_measured_fraction_theta_full 0.999
_diffrn_measured_fraction_theta_max 0.999
_diffrn_measurement_device 'Rigaku AFC 5R'
_diffrn_measurement_device_type 'Rigaku AFC 5R'
_diffrn_measurement_method \w-2\q
_diffrn_radiation_monochromator graphite
_diffrn_radiation_source 'rotating anode'
_diffrn_radiation_type 'Mo K\a'
_diffrn_radiation_wavelength 0.71069
_diffrn_reflns_av_R_equivalents 0.0308
_diffrn_reflns_av_sigmaI/netI 0.1167
_diffrn_reflns_limit_h_max 12
_diffrn_reflns_limit_h_min -12
_diffrn_reflns_limit_k_max 0
_diffrn_reflns_limit_k_min -15
_diffrn_reflns_limit_l_max 16
_diffrn_reflns_limit_l_min -16
_diffrn_reflns_number 7043
_diffrn_reflns_theta_full 30.01
_diffrn_reflns_theta_max 30.01
_diffrn_reflns_theta_min 2.38
_diffrn_standards_decay_% 1.57
_diffrn_standards_interval_count 150
_diffrn_standards_number 3
_exptl_absorpt_coefficient_mu 0.354
_exptl_absorpt_correction_T_max 1.000
_exptl_absorpt_correction_T_min 0.982
_exptl_absorpt_correction_type psi-scan
_exptl_absorpt_process_details '(North, Phillips & Mathews, 1968)'
_exptl_crystal_colour red-brown
_exptl_crystal_density_diffrn 1.260
_exptl_crystal_density_method 'not measured'
_exptl_crystal_description prism
_exptl_crystal_F_000 455
_exptl_crystal_size_max 0.50
_exptl_crystal_size_mid 0.20
_exptl_crystal_size_min 0.20
_refine_diff_density_max 0.627
_refine_diff_density_min -0.368
_refine_diff_density_rms 0.094
_refine_ls_abs_structure_details centrosymmetric
_refine_ls_extinction_method none
_refine_ls_goodness_of_fit_ref 0.986
_refine_ls_hydrogen_treatment 'constr except for those bound to the disorderd C atoms which were not included'
_refine_ls_matrix_type full
_refine_ls_number_parameters 355
_refine_ls_number_reflns 6724
_refine_ls_number_restraints 0
_refine_ls_restrained_S_all 0.986
_refine_ls_R_factor_all 0.2011
_refine_ls_R_factor_gt 0.0692
_refine_ls_shift/su_max 0.021
_refine_ls_shift/su_mean 0.001
_refine_ls_structure_factor_coef Fsqd
_refine_ls_weighting_details 'calc w=1/[\s^2^(Fo^2^)+(0.1521P)^2^+0.0000P] where P=(Fo^2^+2Fc^2^)/3'
_refine_ls_weighting_scheme calc
_refine_ls_wR_factor_gt 0.2091
_refine_ls_wR_factor_ref 0.2692
_reflns_number_gt 2873
_reflns_number_total 6724
_reflns_threshold_expression 'I > 2\s(I)'
_cod_data_source_file b310571g.txt
_cod_data_source_block trIM4py
_cod_database_code 7013614

loop_
_symmetry_equiv_pos_as_xyz
'x, y, z'
'-x, -y, -z'

loop_
_atom_site_label
_atom_site_type_symbol
_atom_site_fract_x
_atom_site_fract_y
_atom_site_fract_z
_atom_site_U_iso_or_equiv
_atom_site_adp_type
_atom_site_occupancy
_atom_site_symmetry_multiplicity
_atom_site_calc_flag
_atom_site_refinement_flags
_atom_site_disorder_assembly
_atom_site_disorder_group
Cr Cr 0.5000 0.5000 0.5000 0.0384(3) Uani 1 2 d S . .
P P 0.0000 0.0000 0.5000 0.0527(4) Uani 1 2 d S . .
F1 F -0.0893(4) 0.1329(3) 0.5208(4) 0.1051(13) Uani 1 1 d . . .
F2 F 0.1119(4) 0.0503(3) 0.3969(3) 0.0873(10) Uani 1 1 d . . .
F3 F 0.1154(5) 0.0228(4) 0.5814(3) 0.1145(14) Uani 1 1 d . . .
O1 O 0.2552(15) 0.5384(11) 1.0903(8) 0.127(4) Uani 0.50 1 d P . .
O3 O 0.5327(3) 0.3377(2) 0.5716(2) 0.0448(6) Uani 1 1 d . . .
O4 O 0.3023(3) 0.4707(2) 0.4608(2) 0.0459(7) Uani 1 1 d . . .
O21 O 0.3747(14) 0.6563(13) 1.0691(8) 0.134(5) Uani 0.50 1 d P . .
N1 N 0.1779(12) 0.6379(9) 1.0735(7) 0.060(2) Uani 0.50 1 d P . .
N2 N 0.0673(17) 0.7980(14) 0.9837(11) 0.075(4) Uani 0.50 1 d P . .
N4 N 0.3883(4) 0.5711(3) 0.6528(3) 0.0423(7) Uani 1 1 d . . .
N21 N 0.2326(12) 0.6963(10) 1.0612(7) 0.060(2) Uani 0.50 1 d P . .
N22 N 0.0145(13) 0.7605(14) 0.9827(11) 0.058(3) Uani 0.50 1 d P . .
N30 N 0.305(3) 0.255(4) 0.147(2) 0.34(3) Uani 0.50 1 d P . .
C1 C 0.2431(5) 0.6578(4) 0.8598(3) 0.0486(10) Uani 1 1 d . . .
C2 C 0.1926(5) 0.7066(4) 0.7605(3) 0.0519(10) Uani 1 1 d . . .
H2 H 0.1088 0.7694 0.7623 0.064 Uiso 1 1 calc R . .
C3 C 0.2671(5) 0.6612(4) 0.6602(3) 0.0488(10) Uani 1 1 d . . .
H3 H 0.2321 0.6945 0.5944 0.059 Uiso 1 1 calc R . .
C5 C 0.4387(5) 0.5250(4) 0.7477(3) 0.0533(10) Uani 1 1 d . . .
H5 H 0.5237 0.4631 0.7437 0.064 Uiso 1 1 calc R . .
C6 C 0.3679(6) 0.5668(4) 0.8529(3) 0.0575(11) Uani 1 1 d . . .
H6 H 0.4053 0.5329 0.9177 0.070 Uiso 1 1 calc R . .
C7 C 0.1601(6) 0.7036(4) 0.9695(3) 0.0528(10) Uani 1 1 d . . .
C8 C 0.0624(15) 0.6958(13) 1.1663(9) 0.073(3) Uani 0.50 1 d P . .
C9 C 0.009(4) 0.822(2) 1.1117(15) 0.144(13) Uani 0.50 1 d P . .
C10 C 0.141(3) 0.6956(13) 1.2629(12) 0.060(4) Uani 0.50 1 d P . .
C11 C -0.079(4) 0.612(3) 1.188(2) 0.173(14) Uani 0.50 1 d P . .
C12 C 0.127(5) 0.905(3) 1.148(3) 0.148(18) Uani 0.50 1 d P . .
C13 C -0.131(4) 0.915(4) 1.118(2) 0.170(19) Uani 0.50 1 d P . .
C16 C 0.5124(6) 0.1333(4) 0.6229(5) 0.0724(14) Uani 1 1 d . . .
H16A H 0.4471 0.0743 0.6140 0.088 Uiso 1 1 calc R . .
H16B H 0.5092 0.1447 0.7014 0.088 Uiso 1 1 calc R . .
H16C H 0.6177 0.1050 0.5897 0.088 Uiso 1 1 calc R . .
C17 C 0.4552(5) 0.2511(4) 0.5665(3) 0.0470(9) Uani 1 1 d . . .
C18 C 0.3263(5) 0.2620(4) 0.5132(4) 0.0613(12) Uani 1 1 d . . .
H18 H 0.2833 0.1916 0.5091 0.074 Uiso 1 1 calc R . .
C19 C 0.2548(5) 0.3677(4) 0.4653(3) 0.0472(9) Uani 1 1 d . . .
C20 C 0.1081(6) 0.3681(5) 0.4150(5) 0.0675(13) Uani 1 1 d . . .
H20A H 0.0247 0.4230 0.4543 0.081 Uiso 1 1 calc R . .
H20B H 0.0809 0.2875 0.4215 0.081 Uiso 1 1 calc R . .
H20C H 0.1255 0.3940 0.3372 0.081 Uiso 1 1 calc R . .
C28 C 0.1257(14) 0.7603(10) 1.1541(8) 0.058(2) Uani 0.50 1 d P . .
C29 C -0.0244(18) 0.7701(18) 1.1051(15) 0.072(5) Uani 0.50 1 d P . .
C31 C 0.484(4) 0.088(4) 0.079(4) 0.39(5) Uani 0.50 1 d P . .
C32 C 0.406(4) 0.179(3) 0.105(4) 0.25(2) Uani 0.50 1 d P . .
C210 C 0.111(4) 0.671(3) 1.281(2) 0.147(13) Uani 0.50 1 d P . .
C211 C 0.186(4) 0.890(3) 1.144(2) 0.114(10) Uani 0.50 1 d P . .
C212 C -0.148(2) 0.877(3) 1.1371(19) 0.080(5) Uani 0.50 1 d P . .
C213 C -0.114(3) 0.657(2) 1.1472(17) 0.140(13) Uani 0.50 1 d P . .

loop_
_atom_site_aniso_label
_atom_site_aniso_U_11
_atom_site_aniso_U_22
_atom_site_aniso_U_33
_atom_site_aniso_U_23
_atom_site_aniso_U_13
_atom_site_aniso_U_12
Cr 0.0420(5) 0.0415(5) 0.0341(5) -0.0068(4) -0.0053(4) -0.0119(4)
P 0.0621(10) 0.0445(8) 0.0505(9) -0.0117(7) 0.0051(7) -0.0144(7)
F1 0.112(3) 0.0535(18) 0.131(3) -0.0148(19) 0.028(2) -0.0003(18)
F2 0.104(2) 0.082(2) 0.0694(19) -0.0077(16) 0.0281(17) -0.0339(18)
F3 0.131(3) 0.141(4) 0.093(3) 0.002(2) -0.036(2) -0.069(3)
O1 0.171(11) 0.114(8) 0.069(6) 0.004(5) 0.000(6) 0.041(8)
O3 0.0516(16) 0.0426(15) 0.0412(14) -0.0043(11) -0.0079(12) -0.0082(12)
O4 0.0460(15) 0.0472(15) 0.0479(15) -0.0067(12) -0.0099(12) -0.0129(13)
O21 0.127(8) 0.189(12) 0.078(6) -0.051(7) -0.056(6) 0.065(9)
N1 0.079(7) 0.052(5) 0.043(4) -0.005(4) -0.009(4) 0.011(5)
N2 0.088(11) 0.087(10) 0.039(5) 0.002(5) -0.007(6) 0.013(7)
N4 0.0463(18) 0.0461(18) 0.0364(16) -0.0053(13) -0.0094(13) -0.0082(15)
N21 0.068(6) 0.072(6) 0.037(4) -0.012(4) -0.011(4) 0.003(5)
N22 0.037(5) 0.090(9) 0.046(5) -0.020(5) 0.008(4) -0.010(4)
N30 0.22(2) 0.64(6) 0.21(2) -0.30(3) 0.142(19) -0.30(3)
C1 0.052(2) 0.055(2) 0.040(2) -0.0119(18) -0.0060(17) -0.0063(19)
C2 0.048(2) 0.060(3) 0.045(2) -0.0088(19) -0.0081(18) 0.003(2)
C3 0.051(2) 0.058(3) 0.038(2) -0.0061(18) -0.0092(17) -0.003(2)
C5 0.058(3) 0.056(2) 0.042(2) -0.0058(18) -0.0099(19) 0.007(2)
C6 0.069(3) 0.066(3) 0.034(2) -0.0039(19) -0.0112(19) 0.003(2)
C7 0.063(3) 0.055(3) 0.039(2) -0.0088(18) -0.0069(19) -0.003(2)
C8 0.073(8) 0.088(9) 0.050(6) -0.006(6) -0.001(5) 0.008(7)
C9 0.27(3) 0.112(18) 0.020(6) -0.012(9) -0.008(10) 0.059(19)
C10 0.113(10) 0.042(5) 0.019(5) 0.005(4) -0.007(5) 0.003(6)
C11 0.18(2) 0.20(3) 0.18(3) 0.043(19) -0.07(2) -0.14(2)
C12 0.25(4) 0.092(16) 0.100(16) -0.034(12) 0.07(2) -0.10(2)
C13 0.22(3) 0.17(3) 0.053(12) 0.001(15) 0.039(12) 0.10(2)
C16 0.069(3) 0.051(3) 0.095(4) 0.009(3) -0.006(3) -0.012(2)
C17 0.047(2) 0.045(2) 0.048(2) -0.0041(17) 0.0019(17) -0.0108(18)
C18 0.056(3) 0.048(2) 0.083(3) -0.002(2) -0.012(2) -0.020(2)
C19 0.045(2) 0.052(2) 0.047(2) -0.0073(18) -0.0021(17) -0.0161(18)
C20 0.060(3) 0.066(3) 0.085(4) -0.010(3) -0.021(3) -0.022(2)
C28 0.077(7) 0.056(6) 0.033(4) -0.006(4) 0.001(4) 0.003(5)
C29 0.061(7) 0.104(13) 0.039(6) -0.029(7) 0.000(5) 0.025(7)
C31 0.23(4) 0.39(6) 0.62(10) 0.41(7) -0.24(5) -0.20(5)
C32 0.24(4) 0.14(2) 0.44(6) -0.07(3) -0.24(4) -0.02(2)
C210 0.21(3) 0.16(2) 0.059(12) 0.045(11) -0.008(13) -0.032(18)
C211 0.124(17) 0.137(18) 0.090(15) -0.075(13) -0.008(12) -0.023(12)
C212 0.065(8) 0.107(13) 0.045(9) 0.005(8) 0.001(6) 0.045(8)
C213 0.16(2) 0.17(2) 0.092(13) -0.054(15) 0.083(16) -0.118(18)

loop_
_atom_type_symbol
_atom_type_description
_atom_type_scat_dispersion_real
_atom_type_scat_dispersion_imag
_atom_type_scat_source
C C 0.0033 0.0016 'International Tables Vol C Tables 4.2.6.8 and 6.1.1.4'
H H 0.0000 0.0000 'International Tables Vol C Tables 4.2.6.8 and 6.1.1.4'
O O 0.0106 0.0060 'International Tables Vol C Tables 4.2.6.8 and 6.1.1.4'
N N 0.0061 0.0033 'International Tables Vol C Tables 4.2.6.8 and 6.1.1.4'
Cr Cr 0.3209 0.6236 'International Tables Vol C Tables 4.2.6.8 and 6.1.1.4'
F F 0.0171 0.0103 'International Tables Vol C Tables 4.2.6.8 and 6.1.1.4'
P P 0.1023 0.0942 'International Tables Vol C Tables 4.2.6.8 and 6.1.1.4'

loop_
_geom_angle_atom_site_label_1
_geom_angle_atom_site_label_2
_geom_angle_atom_site_label_3
_geom_angle
_geom_angle_site_symmetry_1
_geom_angle_site_symmetry_3
_geom_angle_publ_flag
O3 Cr O3 180.0 . 2_666 ?
O3 Cr O4 90.86(11) . . ?
O3 Cr O4 89.14(11) 2_666 . ?
O3 Cr O4 89.14(11) . 2_666 ?
O3 Cr O4 90.86(11) 2_666 2_666 ?
O4 Cr O4 180.00(15) . 2_666 ?
O3 Cr N4 89.62(12) . 2_666 ?
O3 Cr N4 90.38(12) 2_666 2_666 ?
O4 Cr N4 88.66(11) . 2_666 ?
O4 Cr N4 91.34(12) 2_666 2_666 ?
O3 Cr N4 90.38(12) . . ?
O3 Cr N4 89.62(12) 2_666 . ?
O4 Cr N4 91.34(11) . . ?
O4 Cr N4 88.66(11) 2_666 . ?
N4 Cr N4 180.0 2_666 . ?
F1 P F1 180.0 . 2_556 ?
F1 P F3 91.2(2) . 2_556 ?
F1 P F3 88.8(2) 2_556 2_556 ?
F1 P F3 88.8(2) . . ?
F1 P F3 91.2(2) 2_556 . ?
F3 P F3 180.0 2_556 . ?
F1 P F2 89.75(18) . 2_556 ?
F1 P F2 90.25(18) 2_556 2_556 ?
F3 P F2 89.7(2) 2_556 2_556 ?
F3 P F2 90.3(2) . 2_556 ?
F1 P F2 90.25(18) . . ?
F1 P F2 89.75(18) 2_556 . ?
F3 P F2 90.3(2) 2_556 . ?
F3 P F2 89.7(2) . . ?
F2 P F2 180.0 2_556 . ?
C17 O3 Cr 127.1(3) . . ?
C19 O4 Cr 125.9(3) . . ?
O1 N1 C7 129.1(8) . . ?
O1 N1 C8 119.9(10) . . ?
C7 N1 C8 110.1(8) . . ?
C7 N2 C9 112.4(13) . . ?
C5 N4 C3 118.1(3) . . ?
C5 N4 Cr 119.1(3) . . ?
C3 N4 Cr 122.8(3) . . ?
O21 N21 C7 128.5(8) . . ?
O21 N21 C28 121.7(9) . . ?
C7 N21 C28 109.2(8) . . ?
C7 N22 C29 102.9(11) . . ?
C6 C1 C2 118.2(4) . . ?
C6 C1 C7 121.9(4) . . ?
C2 C1 C7 120.0(4) . . ?
C3 C2 C1 119.4(4) . . ?
C3 C2 H2 120.3 . . ?
C1 C2 H2 120.3 . . ?
N4 C3 C2 122.7(4) . . ?
N4 C3 H3 118.6 . . ?
C2 C3 H3 118.6 . . ?
N4 C5 C6 122.1(4) . . ?
N4 C5 H5 118.9 . . ?
C6 C5 H5 118.9 . . ?
C1 C6 C5 119.4(4) . . ?
C1 C6 H6 120.3 . . ?
C5 C6 H6 120.3 . . ?
N2 C7 N22 30.3(7) . . ?
N2 C7 N21 102.1(8) . . ?
N22 C7 N21 115.6(8) . . ?
N2 C7 N1 111.4(8) . . ?
N22 C7 N1 105.6(8) . . ?
N21 C7 N1 35.9(5) . . ?
N2 C7 C1 126.2(7) . . ?
N22 C7 C1 122.6(7) . . ?
N21 C7 C1 121.6(5) . . ?
N1 C7 C1 122.4(5) . . ?
C10 C8 N1 107.9(11) . . ?
C10 C8 C9 116.4(16) . . ?
N1 C8 C9 101.7(12) . . ?
C10 C8 C11 112.8(15) . . ?
N1 C8 C11 105.6(17) . . ?
C9 C8 C11 111(2) . . ?
C13 C9 C8 139(3) . . ?
C13 C9 N2 107.0(19) . . ?
C8 C9 N2 101.2(13) . . ?
C13 C9 C12 98(3) . . ?
C8 C9 C12 102(2) . . ?
N2 C9 C12 105(2) . . ?
C17 C16 H16A 109.5 . . ?
C17 C16 H16B 109.5 . . ?
H16A C16 H16B 109.5 . . ?
C17 C16 H16C 109.5 . . ?
H16A C16 H16C 109.5 . . ?
H16B C16 H16C 109.5 . . ?
O3 C17 C18 123.8(4) . . ?
O3 C17 C16 115.9(4) . . ?
C18 C17 C16 120.3(4) . . ?
C17 C18 C19 126.1(4) . . ?
C17 C18 H18 117.0 . . ?
C19 C18 H18 117.0 . . ?
O4 C19 C18 124.6(4) . . ?
O4 C19 C20 114.8(4) . . ?
C18 C19 C20 120.5(4) . . ?
C19 C20 H20A 109.5 . . ?
C19 C20 H20B 109.5 . . ?
H20A C20 H20B 109.5 . . ?
C19 C20 H20C 109.5 . . ?
H20A C20 H20C 109.5 . . ?
H20B C20 H20C 109.5 . . ?
N21 C28 C29 98.2(9) . . ?
N21 C28 C211 101.1(14) . . ?
C29 C28 C211 110.4(18) . . ?
N21 C28 C210 112.6(13) . . ?
C29 C28 C210 109.6(17) . . ?
C211 C28 C210 122.1(17) . . ?
N22 C29 C212 112.0(16) . . ?
N22 C29 C28 108.7(11) . . ?
C212 C29 C28 117.4(15) . . ?
N22 C29 C213 104.9(13) . . ?
C212 C29 C213 102.0(17) . . ?
C28 C29 C213 111.0(18) . . ?
C31 C32 N30 164(6) . . ?

loop_
_geom_bond_atom_site_label_1
_geom_bond_atom_site_label_2
_geom_bond_distance
_geom_bond_site_symmetry_2
_geom_bond_publ_flag
Cr O3 1.950(3) . ?
Cr O3 1.950(3) 2_666 ?
Cr O4 1.952(3) . ?
Cr O4 1.952(3) 2_666 ?
Cr N4 2.088(3) 2_666 ?
Cr N4 2.088(3) . ?
P F1 1.577(3) . ?
P F1 1.577(3) 2_556 ?
P F3 1.578(4) 2_556 ?
P F3 1.578(4) . ?
P F2 1.588(3) 2_556 ?
P F2 1.588(3) . ?
O1 N1 1.227(12) . ?
O3 C17 1.275(5) . ?
O4 C19 1.276(5) . ?
O21 N21 1.273(13) . ?
N1 C7 1.428(10) . ?
N1 C8 1.492(14) . ?
N2 C7 1.227(15) . ?
N2 C9 1.57(2) . ?
N4 C5 1.336(5) . ?
N4 C3 1.338(5) . ?
N21 C7 1.354(10) . ?
N21 C28 1.486(12) . ?
N22 C7 1.325(14) . ?
N22 C29 1.47(2) . ?
N30 C32 1.20(4) . ?
C1 C6 1.366(6) . ?
C1 C2 1.391(6) . ?
C1 C7 1.486(5) . ?
C2 C3 1.370(6) . ?
C2 H2 0.9300 . ?
C3 H3 0.9300 . ?
C5 C6 1.397(6) . ?
C5 H5 0.9300 . ?
C6 H6 0.9300 . ?
C8 C10 1.44(2) . ?
C8 C9 1.54(3) . ?
C8 C11 1.65(3) . ?
C9 C13 1.48(4) . ?
C9 C12 1.63(4) . ?
C16 C17 1.490(6) . ?
C16 H16A 0.9600 . ?
C16 H16B 0.9600 . ?
C16 H16C 0.9600 . ?
C17 C18 1.374(6) . ?
C18 C19 1.380(6) . ?
C18 H18 0.9300 . ?
C19 C20 1.509(6) . ?
C20 H20A 0.9600 . ?
C20 H20B 0.9600 . ?
C20 H20C 0.9600 . ?
C28 C29 1.51(2) . ?
C28 C211 1.61(3) . ?
C28 C210 1.77(3) . ?
C29 C212 1.50(3) . ?
C29 C213 1.60(3) . ?
C31 C32 1.16(6) . ?

loop_
_geom_torsion_atom_site_label_1
_geom_torsion_atom_site_label_2
_geom_torsion_atom_site_label_3
_geom_torsion_atom_site_label_4
_geom_torsion
_geom_torsion_site_symmetry_1
_geom_torsion_site_symmetry_2
_geom_torsion_site_symmetry_3
_geom_torsion_site_symmetry_4
_geom_torsion_publ_flag
O3 Cr O3 C17 -176(40) 2_666 . . . ?
O4 Cr O3 C17 10.7(3) . . . . ?
O4 Cr O3 C17 -169.3(3) 2_666 . . . ?
N4 Cr O3 C17 -77.9(3) 2_666 . . . ?
N4 Cr O3 C17 102.1(3) . . . . ?
O3 Cr O4 C19 -13.1(3) . . . . ?
O3 Cr O4 C19 166.9(3) 2_666 . . . ?
O4 Cr O4 C19 -145(26) 2_666 . . . ?
N4 Cr O4 C19 76.5(3) 2_666 . . . ?
N4 Cr O4 C19 -103.5(3) . . . . ?
O3 Cr N4 C5 35.6(3) . . . . ?
O3 Cr N4 C5 -144.4(3) 2_666 . . . ?
O4 Cr N4 C5 126.5(3) . . . . ?
O4 Cr N4 C5 -53.5(3) 2_666 . . . ?
N4 Cr N4 C5 -14(10) 2_666 . . . ?
O3 Cr N4 C3 -144.1(3) . . . . ?
O4 Cr N4 C3 35.9(3) 2_666 . . . ?
O4 Cr N4 C3 -53.3(3) . . . . ?
O4 Cr N4 C3 126.7(3) 2_666 . . . ?
N4 Cr N4 C3 166(10) 2_666 . . . ?
C6 C1 C2 C3 0.9(7) . . . . ?
C7 C1 C2 C3 -178.1(4) . . . . ?
C5 N4 C3 C2 -0.7(6) . . . . ?
Cr N4 C3 C2 179.0(3) . . . . ?
C1 C2 C3 N4 -0.2(7) . . . . ?
C3 N4 C5 C6 0.9(7) . . . . ?
Cr N4 C5 C6 -178.9(4) . . . . ?
C2 C1 C6 C5 -0.8(7) . . . . ?
C7 C1 C6 C5 178.2(4) . . . . ?
N4 C5 C6 C1 -0.1(8) . . . . ?
C9 N2 C7 N22 89(3) . . . . ?
C9 N2 C7 N21 -31.6(17) . . . . ?
C9 N2 C7 N1 4.7(18) . . . . ?
C9 N2 C7 C1 -176.8(14) . . . . ?
C29 N22 C7 N2 -82(2) . . . . ?
C29 N22 C7 N21 -12.6(14) . . . . ?
C29 N22 C7 N1 24.3(12) . . . . ?
C29 N22 C7 C1 171.3(9) . . . . ?
O21 N21 C7 N2 -144.7(15) . . . . ?
C28 N21 C7 N2 27.0(11) . . . . ?
O21 N21 C7 N22 -173.5(14) . . . . ?
C28 N21 C7 N22 -1.9(13) . . . . ?
O21 N21 C7 N1 105.4(18) . . . . ?
C28 N21 C7 N1 -83.0(12) . . . . ?
O21 N21 C7 C1 2.6(18) . . . . ?
C28 N21 C7 C1 174.2(7) . . . . ?
O1 N1 C7 N2 176.6(16) . . . . ?
C8 N1 C7 N2 7.5(13) . . . . ?
O1 N1 C7 N22 145.1(15) . . . . ?
C8 N1 C7 N22 -24.0(12) . . . . ?
O1 N1 C7 N21 -102.5(19) . . . . ?
C8 N1 C7 N21 88.4(13) . . . . ?
O1 N1 C7 C1 -2.0(18) . . . . ?
C8 N1 C7 C1 -171.0(8) . . . . ?
C6 C1 C7 N2 165.7(9) . . . . ?
C2 C1 C7 N2 -15.3(11) . . . . ?
C6 C1 C7 N22 -157.5(8) . . . . ?
C2 C1 C7 N22 21.4(10) . . . . ?
C6 C1 C7 N21 26.6(9) . . . . ?
C2 C1 C7 N21 -154.4(7) . . . . ?
C6 C1 C7 N1 -16.0(9) . . . . ?
C2 C1 C7 N1 163.0(7) . . . . ?
O1 N1 C8 C10 51.1(19) . . . . ?
C7 N1 C8 C10 -138.7(11) . . . . ?
O1 N1 C8 C9 174.1(18) . . . . ?
C7 N1 C8 C9 -15.7(18) . . . . ?
O1 N1 C8 C11 -69.7(19) . . . . ?
C7 N1 C8 C11 100.5(15) . . . . ?
C10 C8 C9 C13 -93(4) . . . . ?
N1 C8 C9 C13 150(3) . . . . ?
C11 C8 C9 C13 38(4) . . . . ?
C10 C8 C9 N2 133.5(15) . . . . ?
N1 C8 C9 N2 17(2) . . . . ?
C11 C8 C9 N2 -95(2) . . . . ?
C10 C8 C9 C12 25(2) . . . . ?
N1 C8 C9 C12 -92.2(17) . . . . ?
C11 C8 C9 C12 156(2) . . . . ?
C7 N2 C9 C13 -164(2) . . . . ?
C7 N2 C9 C8 -14(2) . . . . ?
C7 N2 C9 C12 92(2) . . . . ?
Cr O3 C17 C18 -4.2(6) . . . . ?
Cr O3 C17 C16 175.9(3) . . . . ?
O3 C17 C18 C19 -5.1(8) . . . . ?
C16 C17 C18 C19 174.9(5) . . . . ?
Cr O4 C19 C18 9.2(6) . . . . ?
Cr O4 C19 C20 -171.8(3) . . . . ?
C17 C18 C19 O4 2.3(8) . . . . ?
C17 C18 C19 C20 -176.6(5) . . . . ?
O21 N21 C28 C29 -172.9(15) . . . . ?
C7 N21 C28 C29 14.8(14) . . . . ?
O21 N21 C28 C211 74.3(19) . . . . ?
C7 N21 C28 C211 -98.0(16) . . . . ?
O21 N21 C28 C210 -58(2) . . . . ?
C7 N21 C28 C210 130.1(16) . . . . ?
C7 N22 C29 C212 153.5(16) . . . . ?
C7 N22 C29 C28 22.2(17) . . . . ?
C7 N22 C29 C213 -96.6(15) . . . . ?
N21 C28 C29 N22 -22.2(17) . . . . ?
C211 C28 C29 N22 82.9(17) . . . . ?
C210 C28 C29 N22 -139.8(16) . . . . ?
N21 C28 C29 C212 -150.6(16) . . . . ?
C211 C28 C29 C212 -45(2) . . . . ?
C210 C28 C29 C212 92(2) . . . . ?
N21 C28 C29 C213 92.6(12) . . . . ?
C211 C28 C29 C213 -162.2(14) . . . . ?
C210 C28 C29 C213 -25.0(17) . . . . ?
